data_4061210
loop_
_publ_author_name
'Wagler, J\"org'
'B\"ohme, Uwe'
'Roewer, Gerhard'

_publ_section_title
;
 Activation of a Si--Si Bond by Hypercoordination:
 Cleavage of a Disilane and Formation of a Si--C Bond
;
_journal_coden_ASTM ORGND7
_journal_issue 25
_journal_name_full Organometallics
_journal_page_first 6066
_journal_page_last 6069
_journal_paper_doi 10.1021/om040096w
_journal_volume 23
_journal_year 2004
_chemical_formula_moiety 'C16 H20 Cl2 N2 Si2'
_chemical_formula_sum 'C16 H20 Cl2 N2 Si2'
_chemical_formula_weight 367.42
_chemical_melting_point 380
_space_group_IT_number 14
_symmetry_cell_setting monoclinic
_symmetry_space_group_name_Hall '-P 2ybc'
_symmetry_space_group_name_H-M 'P 1 21/c 1'
_cell_angle_alpha 90.00
_cell_angle_beta 108.54(3)
_cell_angle_gamma 90.00
_cell_formula_units_Z 4
_cell_length_a 9.949(2)
_cell_length_b 24.138(5)
_cell_length_c 8.1414(16)
_cell_measurement_temperature 213(2)
_cell_volume 1853.7(7)
_diffrn_ambient_temperature 213(2)
_exptl_crystal_density_diffrn 1.316
_cod_depositor_comments
;
The following automatic conversions were performed:
'_symmetry_cell_setting' value 'Monoclinic' changed to 'monoclinic'
according to '/home/saulius/struct/CIF-dictionaries/cif_core.dic'
dictionary named 'cif_core.dic' version 2.4.1 from 2010-06-29.

Automatic conversion script
Id: cif_fix_enum 1527 2010-12-29 10:47:43Z saulius 
;
_cod_original_sg_symbol_H-M 'P 21/c'
_cod_database_code 4061210

loop_
_symmetry_equiv_pos_as_xyz
'x, y, z'
'-x, y+1/2, -z+1/2'
'-x, -y, -z'
'x, -y-1/2, z-1/2'

loop_
_atom_site_label
_atom_site_type_symbol
_atom_site_fract_x
_atom_site_fract_y
_atom_site_fract_z
_atom_site_U_iso_or_equiv
_atom_site_adp_type
_atom_site_occupancy
_atom_site_symmetry_multiplicity
_atom_site_calc_flag
_atom_site_refinement_flags
_atom_site_disorder_assembly
_atom_site_disorder_group
Si1 Si 0.30802(8) 0.12878(3) 0.39471(11) 0.0340(2) Uani 1 1 d . A .
Si2 Si 0.22005(9) 0.03772(3) 0.33588(12) 0.0421(2) Uani 1 1 d D . .
N1 N 0.3155(2) 0.16475(9) 0.2135(3) 0.0372(6) Uani 1 1 d . . .
N2 N 0.1696(2) 0.16928(9) 0.4181(3) 0.0357(6) Uani 1 1 d . . .
C1 C 0.4768(3) 0.12962(12) 0.5783(4) 0.0443(8) Uani 1 1 d . . .
H1A H 0.5527 0.1152 0.5398 0.066 Uiso 1 1 calc R A .
H1B H 0.4669 0.1068 0.6718 0.066 Uiso 1 1 calc R . .
H1C H 0.4989 0.1673 0.6191 0.066 Uiso 1 1 calc R . .
C201 C 0.2311(10) -0.0063(5) 0.5233(14) 0.058(3) Uani 0.60 1 d PDU A 1
H20A H 0.1756 0.0100 0.5895 0.087 Uiso 0.60 1 calc PR A 1
H20B H 0.3292 -0.0094 0.5958 0.087 Uiso 0.60 1 calc PR A 1
H20C H 0.1943 -0.0428 0.4836 0.087 Uiso 0.60 1 calc PR A 1
Cl11 Cl 0.311(3) -0.0055(9) 0.180(3) 0.065(2) Uani 0.60 1 d PD A 1
Cl21 Cl 0.0086(2) 0.04406(12) 0.1949(4) 0.0530(5) Uani 0.60 1 d PD A 1
C202 C 0.0265(12) 0.0370(8) 0.253(2) 0.065(6) Uani 0.40 1 d PDU A 2
H20D H -0.0067 -0.0009 0.2341 0.097 Uiso 0.40 1 calc PR A 2
H20E H -0.0053 0.0571 0.1439 0.097 Uiso 0.40 1 calc PR A 2
H20F H -0.0112 0.0546 0.3359 0.097 Uiso 0.40 1 calc PR A 2
Cl12 Cl 0.2829(5) -0.0081(2) 0.5584(6) 0.0697(11) Uani 0.40 1 d PD A 2
Cl22 Cl 0.307(5) 0.0016(14) 0.164(5) 0.065(2) Uani 0.40 1 d PD A 2
C3 C 0.4293(3) 0.16692(11) 0.1466(4) 0.0370(7) Uani 1 1 d . A .
C4 C 0.5261(3) 0.12326(13) 0.1746(4) 0.0483(8) Uani 1 1 d . . .
H4 H 0.5124 0.0915 0.2341 0.058 Uiso 1 1 calc R A .
C5 C 0.6417(4) 0.12618(16) 0.1159(5) 0.0584(9) Uani 1 1 d . A .
H5 H 0.7068 0.0967 0.1379 0.070 Uiso 1 1 calc R . .
C6 C 0.6628(4) 0.17204(17) 0.0252(5) 0.0599(10) Uani 1 1 d . . .
H6 H 0.7422 0.1741 -0.0134 0.072 Uiso 1 1 calc R A .
C7 C 0.5657(4) 0.21459(15) -0.0078(4) 0.0547(9) Uani 1 1 d . A .
H7 H 0.5782 0.2456 -0.0714 0.066 Uiso 1 1 calc R . .
C8 C 0.4504(3) 0.21238(12) 0.0511(4) 0.0440(8) Uani 1 1 d . . .
H8 H 0.3851 0.2418 0.0267 0.053 Uiso 1 1 calc R A .
C9 C 0.2114(3) 0.21039(11) 0.1696(4) 0.0394(7) Uani 1 1 d . A .
H9A H 0.1682 0.2132 0.0436 0.047 Uiso 1 1 calc R . .
H9B H 0.2581 0.2456 0.2129 0.047 Uiso 1 1 calc R . .
C10 C 0.0993(3) 0.19788(12) 0.2532(4) 0.0421(8) Uani 1 1 d . A .
H10A H 0.0553 0.2323 0.2744 0.051 Uiso 1 1 calc R . .
H10B H 0.0254 0.1742 0.1772 0.051 Uiso 1 1 calc R . .
C11 C 0.0920(3) 0.15803(11) 0.5309(4) 0.0388(7) Uani 1 1 d . A .
C12 C 0.1556(3) 0.13018(12) 0.6863(4) 0.0460(8) Uani 1 1 d . . .
H12 H 0.2512 0.1196 0.7152 0.055 Uiso 1 1 calc R A .
C13 C 0.0813(4) 0.11794(14) 0.7982(5) 0.0577(9) Uani 1 1 d . A .
H13 H 0.1263 0.0986 0.9013 0.069 Uiso 1 1 calc R . .
C14 C -0.0576(4) 0.13357(15) 0.7614(5) 0.0619(10) Uani 1 1 d . . .
H14 H -0.1084 0.1251 0.8378 0.074 Uiso 1 1 calc R A .
C15 C -0.1208(4) 0.16186(16) 0.6108(6) 0.0654(11) Uani 1 1 d . A .
H15 H -0.2155 0.1733 0.5854 0.078 Uiso 1 1 calc R . .
C16 C -0.0491(3) 0.17408(13) 0.4950(5) 0.0504(9) Uani 1 1 d . . .
H16 H -0.0955 0.1932 0.3920 0.061 Uiso 1 1 calc R A .

loop_
_atom_site_aniso_label
_atom_site_aniso_U_11
_atom_site_aniso_U_22
_atom_site_aniso_U_33
_atom_site_aniso_U_23
_atom_site_aniso_U_13
_atom_site_aniso_U_12
Si1 0.0341(4) 0.0254(4) 0.0379(5) 0.0010(3) 0.0049(4) 0.0025(3)
Si2 0.0436(5) 0.0269(4) 0.0495(6) 0.0005(4) 0.0059(4) 0.0001(4)
N1 0.0400(14) 0.0278(12) 0.0425(15) 0.0046(11) 0.0110(12) 0.0066(10)
N2 0.0361(13) 0.0297(12) 0.0386(15) 0.0004(11) 0.0080(12) 0.0043(10)
C1 0.0396(17) 0.0409(17) 0.0445(19) 0.0029(15) 0.0021(14) 0.0023(14)
C201 0.065(5) 0.045(4) 0.054(5) 0.010(3) 0.007(4) 0.001(4)
Cl11 0.0696(16) 0.044(5) 0.084(4) -0.015(3) 0.027(3) 0.005(3)
Cl21 0.0374(9) 0.0506(11) 0.0629(16) -0.0062(11) 0.0044(8) -0.0061(7)
C202 0.065(7) 0.056(7) 0.065(8) -0.003(4) 0.011(5) -0.003(4)
Cl12 0.079(3) 0.0434(16) 0.075(2) 0.0259(15) 0.008(2) 0.0074(18)
Cl22 0.0696(16) 0.044(5) 0.084(4) -0.015(3) 0.027(3) 0.005(3)
C3 0.0407(17) 0.0330(15) 0.0329(17) -0.0027(13) 0.0056(14) -0.0018(13)
C4 0.0498(19) 0.0456(18) 0.048(2) 0.0066(16) 0.0138(16) 0.0089(16)
C5 0.048(2) 0.069(2) 0.058(2) 0.000(2) 0.0164(18) 0.0127(18)
C6 0.048(2) 0.088(3) 0.047(2) -0.007(2) 0.0195(18) -0.007(2)
C7 0.059(2) 0.064(2) 0.040(2) 0.0011(17) 0.0130(18) -0.0095(19)
C8 0.0511(19) 0.0412(17) 0.0370(18) -0.0004(14) 0.0103(16) 0.0007(15)
C9 0.0442(17) 0.0307(15) 0.0382(18) 0.0050(13) 0.0059(15) 0.0088(13)
C10 0.0419(17) 0.0359(16) 0.0420(19) 0.0000(14) 0.0040(15) 0.0098(14)
C11 0.0405(17) 0.0273(15) 0.046(2) -0.0111(14) 0.0109(16) -0.0036(13)
C12 0.0505(19) 0.0447(18) 0.044(2) -0.0031(16) 0.0166(17) 0.0011(15)
C13 0.071(3) 0.055(2) 0.049(2) -0.0060(17) 0.023(2) -0.0052(18)
C14 0.074(3) 0.057(2) 0.067(3) -0.014(2) 0.039(2) -0.018(2)
C15 0.047(2) 0.065(2) 0.090(3) -0.014(2) 0.030(2) -0.0079(18)
C16 0.0431(19) 0.0480(19) 0.057(2) -0.0041(16) 0.0106(17) -0.0046(15)

loop_
_geom_bond_atom_site_label_1
_geom_bond_atom_site_label_2
_geom_bond_distance
_geom_bond_site_symmetry_2
_geom_bond_publ_flag
Si1 N1 1.733(2) . ?
Si1 N2 1.748(2) . ?
Si1 C1 1.860(3) . ?
Si1 Si2 2.3581(12) . ?
Si2 C202 1.827(11) . ?
Si2 C201 1.833(10) . ?
Si2 Cl12 2.043(4) . ?
Si2 Cl21 2.057(2) . ?
Si2 Cl22 2.060(6) . ?
Si2 Cl11 2.062(5) . ?
N1 C3 1.405(4) . ?
N1 C9 1.476(3) . ?
N2 C11 1.402(4) . ?
N2 C10 1.473(4) . ?
C1 H1A 0.9700 . ?
C1 H1B 0.9700 . ?
C1 H1C 0.9700 . ?
C201 H20A 0.9700 . ?
C201 H20B 0.9700 . ?
C201 H20C 0.9700 . ?
C202 H20D 0.9700 . ?
C202 H20E 0.9700 . ?
C202 H20F 0.9700 . ?
C3 C4 1.397(4) . ?
C3 C8 1.399(4) . ?
C4 C5 1.380(5) . ?
C4 H4 0.9400 . ?
C5 C6 1.384(5) . ?
C5 H5 0.9400 . ?
C6 C7 1.377(5) . ?
C6 H6 0.9400 . ?
C7 C8 1.377(4) . ?
C7 H7 0.9400 . ?
C8 H8 0.9400 . ?
C9 C10 1.510(4) . ?
C9 H9A 0.9800 . ?
C9 H9B 0.9800 . ?
C10 H10A 0.9800 . ?
C10 H10B 0.9800 . ?
C11 C16 1.394(4) . ?
C11 C12 1.394(4) . ?
C12 C13 1.376(5) . ?
C12 H12 0.9400 . ?
C13 C14 1.370(5) . ?
C13 H13 0.9400 . ?
C14 C15 1.369(5) . ?
C14 H14 0.9400 . ?
C15 C16 1.383(5) . ?
C15 H15 0.9400 . ?
C16 H16 0.9400 . ?
